data_2014263
loop_
_publ_author_name
'Castro, Ernesto'
'Cuca Suarez, Luis E.'
'Siengalewicz, Peter'
'Gutmann, Rene'
'Czermak, Georg'
'Brueggeller, Peter'

_publ_section_title
;
 3,6-Dihydroxy-2-(11-phenylundecanoyl)cyclohex-2-en-1-one from
 <i>Virola venosa</i> bark
;
_journal_issue 7
_journal_name_full 'Acta Crystallographica Section C'
_journal_page_first o467
_journal_page_last o469
_journal_paper_doi 10.1107/S0108270104010650
_journal_volume 60
_journal_year 2004
_chemical_formula_iupac 'C23 H32 O4'
_chemical_formula_moiety 'C23 H32 O4'
_chemical_formula_sum 'C23 H32 O4'
_chemical_formula_weight 372.49
_chemical_name_systematic
;
1-(11'-Phenylundecanoyl)-3-hydroxycyclohexane-2,6-dione
;
_space_group_IT_number 1
_symmetry_cell_setting triclinic
_symmetry_space_group_name_Hall 'P 1'
_symmetry_space_group_name_H-M 'P 1'
_atom_sites_solution_hydrogens geom
_atom_sites_solution_primary direct
_atom_sites_solution_secondary difmap
_cell_angle_alpha 81.1750(10)
_cell_angle_beta 89.2710(10)
_cell_angle_gamma 80.703(2)
_cell_formula_units_Z 2
_cell_length_a 6.03350(10)
_cell_length_b 9.4122(2)
_cell_length_c 18.7857(4)
_cell_measurement_reflns_used 17747
_cell_measurement_temperature 243(2)
_cell_measurement_theta_max 27.485
_cell_measurement_theta_min 0.998
_cell_volume 1040.26(4)
_computing_cell_refinement 'Denzo and Scalepack (Otwinowski & Minor, 1997)'
_computing_data_collection 'KappaCCD Software (Nonius, 1997)'
_computing_data_reduction 'Denzo and Scalepack'
_computing_molecular_graphics 'SHELXTL-PLUS (Sheldrick, 1998)'
_computing_publication_material SHELXTL-PLUS
_computing_structure_refinement 'SHELXL97 (Sheldrick, 1997)'
_computing_structure_solution 'SHELXS97 (Sheldrick, 1997)'
_diffrn_ambient_temperature 243(2)
_diffrn_measured_fraction_theta_full 1.00
_diffrn_measured_fraction_theta_max 1.00
_diffrn_measurement_device_type 'Nonius Kappa CCD'
_diffrn_measurement_method '\f and \w scans'
_diffrn_radiation_monochromator graphite
_diffrn_radiation_source 'fine-focus sealed tube'
_diffrn_radiation_type MoK\a
_diffrn_radiation_wavelength 0.71073
_diffrn_reflns_av_R_equivalents 0.0171
_diffrn_reflns_av_sigmaI/netI 0.0238
_diffrn_reflns_limit_h_max 7
_diffrn_reflns_limit_h_min -7
_diffrn_reflns_limit_k_max 12
_diffrn_reflns_limit_k_min -12
_diffrn_reflns_limit_l_max 24
_diffrn_reflns_limit_l_min -24
_diffrn_reflns_number 7771
_diffrn_reflns_theta_full 27.55
_diffrn_reflns_theta_max 27.55
_diffrn_reflns_theta_min 2.22
_diffrn_standards_decay_% 0
_diffrn_standards_interval_time 120
_diffrn_standards_number 3
_exptl_absorpt_coefficient_mu 0.080
_exptl_absorpt_correction_T_max 1.000
_exptl_absorpt_correction_T_min 0.934
_exptl_absorpt_correction_type none
_exptl_crystal_colour colourless
_exptl_crystal_density_diffrn 1.189
_exptl_crystal_density_method 'not measured'
_exptl_crystal_description needle
_exptl_crystal_F_000 404
_exptl_crystal_size_max 0.60
_exptl_crystal_size_mid 0.52
_exptl_crystal_size_min 0.33
_refine_diff_density_max 0.161
_refine_diff_density_min -0.127
_refine_ls_extinction_method none
_refine_ls_goodness_of_fit_ref 1.030
_refine_ls_hydrogen_treatment mixed
_refine_ls_matrix_type full
_refine_ls_number_parameters 499
_refine_ls_number_reflns 4604
_refine_ls_number_restraints 3
_refine_ls_restrained_S_all 1.030
_refine_ls_R_factor_all 0.0468
_refine_ls_R_factor_gt 0.0387
_refine_ls_shift/su_max 0.000
_refine_ls_shift/su_mean 0.000
_refine_ls_structure_factor_coef Fsqd
_refine_ls_weighting_details 'calc w=1/[\s^2^(Fo^2^)+(0.0647P)^2^+0.0674P] where P=(Fo^2^+2Fc^2^)/3'
_refine_ls_weighting_scheme calc
_refine_ls_wR_factor_gt 0.1012
_refine_ls_wR_factor_ref 0.1070
_reflns_number_gt 4108
_reflns_number_total 4803
_reflns_threshold_expression I>2\s(I)
_cod_data_source_file sx1132.cif
_cod_data_source_block I
_cod_database_code 2014263
_cod_database_fobs_code 2014263

loop_
_symmetry_equiv_pos_as_xyz
'x, y, z'

loop_
_atom_site_label
_atom_site_fract_x
_atom_site_fract_y
_atom_site_fract_z
_atom_site_U_iso_or_equiv
_atom_site_adp_type
_atom_site_calc_flag
_atom_site_refinement_flags
_atom_site_occupancy
_atom_site_disorder_assembly
_atom_site_disorder_group
_atom_site_type_symbol
O2A -0.0405(4) 0.0075(2) 0.34116(13) 0.0662(6) Uani d . 1 . . O
O3A -0.1282(4) -0.1524(3) 0.45876(12) 0.0723(6) Uani d . 1 . . O
HO3A -0.211(5) -0.064(4) 0.4155(18) 0.080 Uiso d . 1 . . H
O6A 0.6698(3) -0.2753(2) 0.32062(12) 0.0629(5) Uani d . 1 . . O
O7A 0.5618(3) -0.0716(3) 0.22692(11) 0.0645(5) Uani d . 1 . . O
HO7A 0.648(6) -0.165(4) 0.2648(19) 0.080 Uiso d . 1 . . H
C1A 0.3227(4) -0.1226(3) 0.32230(13) 0.0379(5) Uani d . 1 . . C
C2A 0.1085(4) -0.0955(3) 0.35867(12) 0.0421(5) Uani d . 1 . . C
C3A 0.0599(4) -0.2108(3) 0.42048(12) 0.0518(5) Uani d . 1 . . C
H3A 0.0205 -0.2941 0.3997 0.062 Uiso calc R 1 . . H
C4A 0.2654(5) -0.2645(4) 0.46681(14) 0.0682(7) Uani d . 1 . . C
H4A 0.2314 -0.3354 0.5077 0.082 Uiso calc R 1 . . H
H4C 0.3135 -0.1828 0.4858 0.082 Uiso calc R 1 . . H
C5A 0.4521(5) -0.3351(3) 0.42284(16) 0.0579(7) Uani d . 1 . . C
H5A 0.5927 -0.3545 0.4508 0.069 Uiso calc R 1 . . H
H5C 0.4173 -0.4287 0.4134 0.069 Uiso calc R 1 . . H
C6A 0.4837(4) -0.2416(3) 0.35261(14) 0.0462(6) Uani d . 1 . . C
C7A 0.3769(4) -0.0362(3) 0.25714(13) 0.0426(5) Uani d . 1 . . C
C8A 0.2267(4) 0.0953(3) 0.21875(13) 0.0440(6) Uani d . 1 . . C
H8A 0.3180 0.1626 0.1923 0.053 Uiso calc R 1 . . H
H8C 0.1371 0.1461 0.2539 0.053 Uiso calc R 1 . . H
C9A 0.0699(4) 0.0476(2) 0.16586(13) 0.0408(5) Uani d . 1 . . C
H9A 0.1607 -0.0014 0.1304 0.049 Uiso calc R 1 . . H
H9C -0.0169 -0.0223 0.1925 0.049 Uiso calc R 1 . . H
C10A -0.0906(4) 0.1768(2) 0.12686(13) 0.0428(5) Uani d . 1 . . C
H10A -0.0033 0.2478 0.1015 0.051 Uiso calc R 1 . . H
H10C -0.1834 0.2242 0.1624 0.051 Uiso calc R 1 . . H
C11A -0.2439(4) 0.1329(3) 0.07266(12) 0.0409(5) Uani d . 1 . . C
H11A -0.1511 0.0900 0.0357 0.049 Uiso calc R 1 . . H
H11C -0.3251 0.0581 0.0976 0.049 Uiso calc R 1 . . H
C12A -0.4131(5) 0.2600(3) 0.03609(13) 0.0438(5) Uani d . 1 . . C
H12A -0.3318 0.3330 0.0094 0.053 Uiso calc R 1 . . H
H12C -0.5014 0.3057 0.0731 0.053 Uiso calc R 1 . . H
C13A -0.5724(5) 0.2152(3) -0.01548(13) 0.0454(6) Uani d . 1 . . C
H13A -0.6562 0.1441 0.0116 0.055 Uiso calc R 1 . . H
H13C -0.4835 0.1670 -0.0516 0.055 Uiso calc R 1 . . H
C14A -0.7393(5) 0.3419(3) -0.05417(13) 0.0442(6) Uani d . 1 . . C
H14A -0.8320 0.3883 -0.0183 0.053 Uiso calc R 1 . . H
H14C -0.6560 0.4145 -0.0802 0.053 Uiso calc R 1 . . H
C15A -0.8918(4) 0.2956(2) -0.10704(13) 0.0452(6) Uani d . 1 . . C
H15A -0.7991 0.2375 -0.1388 0.054 Uiso calc R 1 . . H
H15C -0.9892 0.2331 -0.0801 0.054 Uiso calc R 1 . . H
C16A -1.0375(4) 0.4222(2) -0.15295(12) 0.0419(5) Uani d . 1 . . C
H16A -0.9417 0.4905 -0.1757 0.050 Uiso calc R 1 . . H
H16C -1.1426 0.4738 -0.1217 0.050 Uiso calc R 1 . . H
C17A -1.1705(5) 0.3758(3) -0.21130(14) 0.0466(6) Uani d . 1 . . C
H17A -1.0714 0.3057 -0.2356 0.056 Uiso calc R 1 . . H
H17C -1.2914 0.3270 -0.1889 0.056 Uiso calc R 1 . . H
C18A -1.2705(4) 0.5036(3) -0.26626(12) 0.0395(5) Uani d . 1 . . C
C19A -1.1394(5) 0.5588(3) -0.32165(14) 0.0493(6) Uani d . 1 . . C
H19A -0.9901 0.5135 -0.3260 0.059 Uiso calc R 1 . . H
C20A -1.2260(6) 0.6795(3) -0.37056(15) 0.0646(8) Uani d . 1 . . C
H20A -1.1358 0.7161 -0.4079 0.077 Uiso calc R 1 . . H
C21A -1.4444(6) 0.7460(3) -0.36460(17) 0.0670(9) Uani d . 1 . . C
H21A -1.5035 0.8277 -0.3982 0.080 Uiso calc R 1 . . H
C22A -1.5752(5) 0.6942(3) -0.31029(19) 0.0656(8) Uani d . 1 . . C
H22A -1.7238 0.7407 -0.3061 0.079 Uiso calc R 1 . . H
C23A -1.4893(5) 0.5732(3) -0.26133(17) 0.0553(7) Uani d . 1 . . C
H23A -1.5809 0.5376 -0.2241 0.066 Uiso calc R 1 . . H
O2B 0.0449(4) -0.0104(2) -0.33792(13) 0.0665(5) Uani d . 1 . . O
O3B 0.1134(6) 0.1180(3) -0.46606(14) 0.0900(8) Uani d . 1 . . O
HO3B 0.153(6) 0.044(4) -0.435(2) 0.080 Uiso d . 1 . . H
O6B -0.6660(4) 0.2709(2) -0.32371(13) 0.0679(6) Uani d . 1 . . O
HO6B -0.678(6) 0.203(4) -0.2745(19) 0.080 Uiso d . 1 . . H
O7B -0.5618(3) 0.0716(3) -0.22691(11) 0.0616(5) Uani d . 1 . . O
C1B -0.3261(4) 0.1108(3) -0.32518(12) 0.0396(5) Uani d . 1 . . C
C2B -0.1196(5) 0.0732(3) -0.36372(13) 0.0465(6) Uani d . 1 . . C
C3B -0.1093(5) 0.1422(3) -0.44265(12) 0.0575(6) Uani d . 1 . . C
H3B -0.2033 0.0958 -0.4721 0.069 Uiso calc R 1 . . H
C4B -0.2010(6) 0.3032(3) -0.45004(15) 0.0679(7) Uani d . 1 . . C
H4B -0.1936 0.3482 -0.5005 0.082 Uiso calc R 1 . . H
H4D -0.1098 0.3503 -0.4209 0.082 Uiso calc R 1 . . H
C5B -0.4423(6) 0.3249(3) -0.42520(17) 0.0657(8) Uani d . 1 . . C
H5B -0.4882 0.4278 -0.4206 0.079 Uiso calc R 1 . . H
H5D -0.5379 0.3027 -0.4625 0.079 Uiso calc R 1 . . H
C6B -0.4836(5) 0.2337(3) -0.35508(14) 0.0477(6) Uani d . 1 . . C
C7B -0.3787(4) 0.0301(3) -0.25736(13) 0.0425(5) Uani d . 1 . . C
C8B -0.2298(4) -0.1000(3) -0.21840(13) 0.0437(6) Uani d . 1 . . C
H8B -0.1402 -0.1515 -0.2533 0.052 Uiso calc R 1 . . H
H8D -0.3220 -0.1668 -0.1920 0.052 Uiso calc R 1 . . H
C9B -0.0727(4) -0.0546(3) -0.16542(12) 0.0410(5) Uani d . 1 . . C
H9B 0.0154 0.0148 -0.1918 0.049 Uiso calc R 1 . . H
H9D -0.1630 -0.0053 -0.1299 0.049 Uiso calc R 1 . . H
C10B 0.0860(4) -0.1843(2) -0.12641(13) 0.0435(5) Uani d . 1 . . C
H10B 0.1773 -0.2327 -0.1620 0.052 Uiso calc R 1 . . H
H10D -0.0025 -0.2542 -0.1008 0.052 Uiso calc R 1 . . H
C11B 0.2406(5) -0.1414(3) -0.07293(13) 0.0419(5) Uani d . 1 . . C
H11B 0.1491 -0.0976 -0.0360 0.050 Uiso calc R 1 . . H
H11D 0.3226 -0.0674 -0.0982 0.050 Uiso calc R 1 . . H
C12B 0.4098(5) -0.2694(3) -0.03609(13) 0.0430(5) Uani d . 1 . . C
H12B 0.3281 -0.3423 -0.0095 0.052 Uiso calc R 1 . . H
H12D 0.4988 -0.3150 -0.0730 0.052 Uiso calc R 1 . . H
C13B 0.5678(4) -0.2236(3) 0.01580(13) 0.0439(6) Uani d . 1 . . C
H13B 0.6524 -0.1528 -0.0111 0.053 Uiso calc R 1 . . H
H13D 0.4783 -0.1753 0.0518 0.053 Uiso calc R 1 . . H
C14B 0.7329(5) -0.3513(3) 0.05447(13) 0.0442(6) Uani d . 1 . . C
H14B 0.8248 -0.3984 0.0186 0.053 Uiso calc R 1 . . H
H14D 0.6487 -0.4231 0.0807 0.053 Uiso calc R 1 . . H
C15B 0.8870(4) -0.3045(2) 0.10729(13) 0.0440(5) Uani d . 1 . . C
H15B 0.9850 -0.2426 0.0802 0.053 Uiso calc R 1 . . H
H15D 0.7950 -0.2460 0.1391 0.053 Uiso calc R 1 . . H
C16B 1.0315(4) -0.4323(3) 0.15312(13) 0.0430(5) Uani d . 1 . . C
H16B 1.1353 -0.4846 0.1218 0.052 Uiso calc R 1 . . H
H16D 0.9346 -0.4998 0.1761 0.052 Uiso calc R 1 . . H
C17B 1.1678(5) -0.3855(3) 0.21184(14) 0.0488(6) Uani d . 1 . . C
H17B 1.2886 -0.3372 0.1891 0.059 Uiso calc R 1 . . H
H17D 1.0695 -0.3149 0.2361 0.059 Uiso calc R 1 . . H
C18B 1.2680(4) -0.5120(3) 0.26692(12) 0.0393(5) Uani d . 1 . . C
C19B 1.1387(5) -0.5677(3) 0.32247(14) 0.0481(6) Uani d . 1 . . C
H19B 0.9886 -0.5236 0.3264 0.058 Uiso calc R 1 . . H
C20B 1.2262(6) -0.6869(3) 0.37218(14) 0.0579(7) Uani d . 1 . . C
H20B 1.1354 -0.7240 0.4092 0.069 Uiso calc R 1 . . H
C21B 1.4466(6) -0.7513(3) 0.36747(17) 0.0633(8) Uani d . 1 . . C
H21B 1.5068 -0.8319 0.4014 0.076 Uiso calc R 1 . . H
C22B 1.5787(5) -0.6970(4) 0.31271(19) 0.0648(8) Uani d . 1 . . C
H22B 1.7293 -0.7405 0.3093 0.078 Uiso calc R 1 . . H
C23B 1.4892(5) -0.5789(3) 0.26306(16) 0.0508(6) Uani d . 1 . . C
H23B 1.5800 -0.5429 0.2258 0.061 Uiso calc R 1 . . H

loop_
_atom_site_aniso_label
_atom_site_aniso_U_11
_atom_site_aniso_U_22
_atom_site_aniso_U_33
_atom_site_aniso_U_12
_atom_site_aniso_U_13
_atom_site_aniso_U_23
O2A 0.0541(12) 0.0554(11) 0.0751(13) 0.0136(9) 0.0123(10) 0.0093(10)
O3A 0.0717(14) 0.0859(15) 0.0579(11) -0.0122(11) 0.0205(10) -0.0081(10)
O6A 0.0357(10) 0.0707(13) 0.0758(13) 0.0085(9) -0.0061(9) -0.0081(11)
O7A 0.0439(11) 0.0882(15) 0.0553(11) -0.0043(10) 0.0063(9) 0.0006(11)
C1A 0.0328(11) 0.0403(11) 0.0392(11) -0.0030(9) -0.0073(9) -0.0040(9)
C2A 0.0431(13) 0.0431(12) 0.0383(11) -0.0035(10) -0.0019(9) -0.0037(9)
C3A 0.0526(12) 0.0555(13) 0.0462(11) -0.0092(10) 0.0018(9) -0.0043(10)
C4A 0.0783(17) 0.0771(19) 0.0443(12) -0.0142(14) -0.0125(12) 0.0093(12)
C5A 0.0536(15) 0.0521(15) 0.0611(16) -0.0020(12) -0.0201(13) 0.0077(12)
C6A 0.0390(14) 0.0443(14) 0.0528(13) -0.0021(11) -0.0138(11) -0.0034(11)
C7A 0.0397(14) 0.0480(14) 0.0402(12) -0.0079(10) -0.0084(10) -0.0054(11)
C8A 0.0494(15) 0.0424(13) 0.0397(12) -0.0126(11) -0.0127(11) 0.0015(10)
C9A 0.0468(14) 0.0346(11) 0.0395(11) -0.0053(10) -0.0087(10) -0.0017(9)
C10A 0.0517(15) 0.0354(12) 0.0396(12) -0.0039(10) -0.0103(10) -0.0031(10)
C11A 0.0500(14) 0.0331(11) 0.0370(11) -0.0027(10) -0.0089(10) -0.0008(9)
C12A 0.0560(15) 0.0332(11) 0.0392(11) 0.0005(10) -0.0116(11) -0.0030(9)
C13A 0.0557(16) 0.0349(12) 0.0441(13) -0.0043(11) -0.0103(12) -0.0031(10)
C14A 0.0534(15) 0.0347(12) 0.0412(12) 0.0004(10) -0.0101(11) -0.0023(10)
C15A 0.0573(16) 0.0324(12) 0.0438(12) -0.0036(11) -0.0114(11) -0.0017(10)
C16A 0.0509(14) 0.0326(11) 0.0399(11) -0.0024(10) -0.0081(10) -0.0022(9)
C17A 0.0536(15) 0.0350(12) 0.0499(13) -0.0079(11) -0.0118(12) -0.0003(11)
C18A 0.0385(13) 0.0385(12) 0.0405(11) -0.0016(9) -0.0107(10) -0.0067(9)
C19A 0.0507(16) 0.0501(14) 0.0444(13) -0.0002(12) 0.0009(11) -0.0070(11)
C20A 0.086(2) 0.0645(19) 0.0427(15) -0.0159(17) 0.0010(15) -0.0044(14)
C21A 0.090(3) 0.0475(15) 0.0581(17) -0.0014(16) -0.0382(17) 0.0003(13)
C22A 0.0442(16) 0.0575(17) 0.089(2) 0.0087(13) -0.0256(16) -0.0066(16)
C23A 0.0398(15) 0.0591(16) 0.0653(17) -0.0067(13) -0.0017(13) -0.0055(14)
O2B 0.0531(12) 0.0650(12) 0.0682(12) 0.0126(10) 0.0098(10) 0.0070(10)
O3B 0.114(2) 0.0755(15) 0.0711(14) -0.0006(14) 0.0454(14) -0.0019(12)
O6B 0.0522(12) 0.0649(12) 0.0761(14) 0.0144(10) -0.0051(11) -0.0025(11)
O7B 0.0461(11) 0.0770(13) 0.0562(11) -0.0034(10) 0.0078(9) -0.0001(10)
C1B 0.0452(13) 0.0357(11) 0.0362(11) -0.0020(10) -0.0087(10) -0.0043(9)
C2B 0.0521(15) 0.0375(11) 0.0470(12) 0.0005(10) 0.0023(11) -0.0057(10)
C3B 0.0788(16) 0.0508(12) 0.0403(11) -0.0032(11) 0.0101(11) -0.0068(9)
C4B 0.093(2) 0.0475(13) 0.0540(14) 0.0008(13) 0.0085(14) 0.0068(11)
C5B 0.080(2) 0.0506(16) 0.0547(16) 0.0067(14) -0.0148(15) 0.0104(12)
C6B 0.0481(16) 0.0445(13) 0.0487(13) 0.0010(11) -0.0108(12) -0.0092(11)
C7B 0.0401(14) 0.0451(13) 0.0425(12) -0.0086(10) -0.0055(11) -0.0056(11)
C8B 0.0519(15) 0.0384(12) 0.0408(12) -0.0128(11) -0.0038(11) -0.0005(10)
C9B 0.0467(14) 0.0371(12) 0.0383(11) -0.0062(10) -0.0052(10) -0.0025(9)
C10B 0.0543(15) 0.0348(12) 0.0409(12) -0.0070(11) -0.0078(11) -0.0035(10)
C11B 0.0522(15) 0.0345(12) 0.0368(11) -0.0021(10) -0.0081(10) -0.0031(9)
C12B 0.0534(15) 0.0332(11) 0.0410(12) -0.0036(10) -0.0094(11) -0.0042(10)
C13B 0.0541(15) 0.0344(12) 0.0400(12) 0.0020(10) -0.0132(11) -0.0036(10)
C14B 0.0545(15) 0.0341(12) 0.0423(12) -0.0013(11) -0.0098(11) -0.0060(10)
C15B 0.0498(14) 0.0357(12) 0.0440(12) -0.0006(10) -0.0113(11) -0.0045(10)
C16B 0.0468(14) 0.0367(12) 0.0441(12) -0.0031(10) -0.0099(10) -0.0048(10)
C17B 0.0548(16) 0.0395(13) 0.0512(14) -0.0051(11) -0.0175(12) -0.0048(11)
C18B 0.0372(13) 0.0397(12) 0.0414(12) -0.0062(10) -0.0044(10) -0.0069(10)
C19B 0.0445(14) 0.0527(15) 0.0479(13) -0.0064(12) 0.0042(11) -0.0120(11)
C20B 0.081(2) 0.0556(16) 0.0367(13) -0.0166(15) 0.0013(13) -0.0002(12)
C21B 0.080(2) 0.0480(16) 0.0562(16) 0.0006(15) -0.0280(16) -0.0001(13)
C22B 0.0472(16) 0.0594(17) 0.083(2) 0.0087(13) -0.0160(16) -0.0131(16)
C23B 0.0385(14) 0.0542(15) 0.0568(14) -0.0022(12) 0.0009(12) -0.0052(12)

loop_
_atom_type_symbol
_atom_type_description
_atom_type_scat_dispersion_real
_atom_type_scat_dispersion_imag
_atom_type_scat_source
C C 0.0033 0.0016 'International Tables Vol C Tables 4.2.6.8 and 6.1.1.4'
H H 0.0000 0.0000 'International Tables Vol C Tables 4.2.6.8 and 6.1.1.4'
O O 0.0106 0.0060 'International Tables Vol C Tables 4.2.6.8 and 6.1.1.4'

loop_
_geom_angle_atom_site_label_1
_geom_angle_atom_site_label_2
_geom_angle_atom_site_label_3
_geom_angle
_geom_angle_publ_flag
C3A O3A HO3A 99.9(17) no
C6A O6A HO7A 99.6(15) no
C7A O7A HO7A 103.5(18) no
C6A C1A C7A 118.3(2) yes
C6A C1A C2A 118.3(2) yes
C7A C1A C2A 123.5(2) yes
O2A C2A C1A 125.5(2) yes
O2A C2A C3A 117.1(2) no
C1A C2A C3A 117.3(2) no
O3A C3A C4A 113.3(2) no
O3A C3A C2A 109.0(2) no
C4A C3A C2A 110.1(2) no
O3A C3A H3A 108.1 no
C4A C3A H3A 108.1 no
C2A C3A H3A 108.1 no
C3A C4A C5A 109.7(2) no
C3A C4A H4A 109.7 no
C5A C4A H4A 109.7 no
C3A C4A H4C 109.7 no
C5A C4A H4C 109.7 no
H4A C4A H4C 108.2 no
C6A C5A C4A 112.3(2) no
C6A C5A H5A 109.1 no
C4A C5A H5A 109.1 no
C6A C5A H5C 109.1 no
C4A C5A H5C 109.1 no
H5A C5A H5C 107.9 no
O6A C6A C1A 120.8(2) yes
O6A C6A C5A 115.9(2) no
C1A C6A C5A 123.3(3) no
O7A C7A C1A 119.5(3) yes
O7A C7A C8A 115.4(2) no
C1A C7A C8A 125.0(2) no
C7A C8A C9A 109.55(19) no
C7A C8A H8A 109.8 no
C9A C8A H8A 109.8 no
C7A C8A H8C 109.8 no
C9A C8A H8C 109.8 no
H8A C8A H8C 108.2 no
C10A C9A C8A 111.70(18) no
C10A C9A H9A 109.3 no
C8A C9A H9A 109.3 no
C10A C9A H9C 109.3 no
C8A C9A H9C 109.3 no
H9A C9A H9C 107.9 no
C9A C10A C11A 112.73(17) no
C9A C10A H10A 109.0 no
C11A C10A H10A 109.0 no
C9A C10A H10C 109.0 no
C11A C10A H10C 109.0 no
H10A C10A H10C 107.8 no
C12A C11A C10A 113.20(17) no
C12A C11A H11A 108.9 no
C10A C11A H11A 108.9 no
C12A C11A H11C 108.9 no
C10A C11A H11C 108.9 no
H11A C11A H11C 107.8 no
C11A C12A C13A 113.20(18) no
C11A C12A H12A 108.9 no
C13A C12A H12A 108.9 no
C11A C12A H12C 108.9 no
C13A C12A H12C 108.9 no
H12A C12A H12C 107.8 no
C12A C13A C14A 113.93(18) no
C12A C13A H13A 108.8 no
C14A C13A H13A 108.8 no
C12A C13A H13C 108.8 no
C14A C13A H13C 108.8 no
H13A C13A H13C 107.7 no
C15A C14A C13A 113.10(18) no
C15A C14A H14A 109.0 no
C13A C14A H14A 109.0 no
C15A C14A H14C 109.0 no
C13A C14A H14C 109.0 no
H14A C14A H14C 107.8 no
C16A C15A C14A 113.71(18) no
C16A C15A H15A 108.8 no
C14A C15A H15A 108.8 no
C16A C15A H15C 108.8 no
C14A C15A H15C 108.8 no
H15A C15A H15C 107.7 no
C15A C16A C17A 113.33(18) no
C15A C16A H16A 108.9 no
C17A C16A H16A 108.9 no
C15A C16A H16C 108.9 no
C17A C16A H16C 108.9 no
H16A C16A H16C 107.7 no
C18A C17A C16A 112.03(19) no
C18A C17A H17A 109.2 no
C16A C17A H17A 109.2 no
C18A C17A H17C 109.2 no
C16A C17A H17C 109.2 no
H17A C17A H17C 107.9 no
C23A C18A C19A 118.2(2) no
C23A C18A C17A 121.7(2) no
C19A C18A C17A 120.0(2) no
C20A C19A C18A 120.6(3) no
C20A C19A H19A 119.7 no
C18A C19A H19A 119.7 no
C21A C20A C19A 119.9(3) no
C21A C20A H20A 120.0 no
C19A C20A H20A 120.0 no
C22A C21A C20A 120.3(3) no
C22A C21A H21A 119.9 no
C20A C21A H21A 119.9 no
C21A C22A C23A 120.0(3) no
C21A C22A H22A 120.0 no
C23A C22A H22A 120.0 no
C22A C23A C18A 121.0(3) no
C22A C23A H23A 119.5 no
C18A C23A H23A 119.5 no
C3B O3B HO3B 95(3) no
C6B O6B HO6B 111.5(19) no
C6B C1B C7B 117.9(2) yes
C6B C1B C2B 118.9(2) yes
C7B C1B C2B 123.2(2) yes
O2B C2B C1B 124.7(2) yes
O2B C2B C3B 117.6(2) no
C1B C2B C3B 117.6(2) no
O3B C3B C4B 111.5(2) no
O3B C3B C2B 109.3(2) no
C4B C3B C2B 109.33(19) no
O3B C3B H3B 108.9 no
C4B C3B H3B 108.9 no
C2B C3B H3B 108.9 no
C3B C4B C5B 109.9(2) no
C3B C4B H4B 109.7 no
C5B C4B H4B 109.7 no
C3B C4B H4D 109.7 no
C5B C4B H4D 109.7 no
H4B C4B H4D 108.2 no
C6B C5B C4B 114.7(2) no
C6B C5B H5B 108.6 no
C4B C5B H5B 108.6 no
C6B C5B H5D 108.6 no
C4B C5B H5D 108.6 no
H5B C5B H5D 107.6 no
O6B C6B C1B 121.4(3) yes
O6B C6B C5B 117.0(3) no
C1B C6B C5B 121.7(3) no
O7B C7B C1B 119.0(3) yes
O7B C7B C8B 116.4(2) no
C1B C7B C8B 124.5(2) no
C7B C8B C9B 110.76(19) no
C7B C8B H8B 109.5 no
C9B C8B H8B 109.5 no
C7B C8B H8D 109.5 no
C9B C8B H8D 109.5 no
H8B C8B H8D 108.1 no
C10B C9B C8B 112.05(18) no
C10B C9B H9B 109.2 no
C8B C9B H9B 109.2 no
C10B C9B H9D 109.2 no
C8B C9B H9D 109.2 no
H9B C9B H9D 107.9 no
C9B C10B C11B 112.73(17) no
C9B C10B H10B 109.0 no
C11B C10B H10B 109.0 no
C9B C10B H10D 109.0 ?
C11B C10B H10D 109.0 no
H10B C10B H10D 107.8 no
C10B C11B C12B 113.44(18) no
C10B C11B H11B 108.9 no
C12B C11B H11B 108.9 no
C10B C11B H11D 108.9 no
C12B C11B H11D 108.9 no
H11B C11B H11D 107.7 no
C13B C12B C11B 112.69(17) no
C13B C12B H12B 109.1 no
C11B C12B H12B 109.1 no
C13B C12B H12D 109.1 no
C11B C12B H12D 109.1 no
H12B C12B H12D 107.8 no
C14B C13B C12B 113.09(18) no
C14B C13B H13B 109.0 no
C12B C13B H13B 109.0 no
C14B C13B H13D 109.0 no
C12B C13B H13D 109.0 no
H13B C13B H13D 107.8 no
C13B C14B C15B 112.60(18) no
C13B C14B H14B 109.1 no
C15B C14B H14B 109.1 no
C13B C14B H14D 109.1 no
C15B C14B H14D 109.1 no
H14B C14B H14D 107.8 no
C16B C15B C14B 113.13(18) no
C16B C15B H15B 109.0 no
C14B C15B H15B 109.0 no
C16B C15B H15D 109.0 no
C14B C15B H15D 109.0 no
H15B C15B H15D 107.8 no
C15B C16B C17B 112.97(18) no
C15B C16B H16B 109.0 no
C17B C16B H16B 109.0 no
C15B C16B H16D 109.0 no
C17B C16B H16D 109.0 no
H16B C16B H16D 107.8 no
C18B C17B C16B 112.52(19) no
C18B C17B H17B 109.1 no
C16B C17B H17B 109.1 no
C18B C17B H17D 109.1 no
C16B C17B H17D 109.1 no
H17B C17B H17D 107.8 no
C19B C18B C23B 117.9(2) no
C19B C18B C17B 120.4(2) no
C23B C18B C17B 121.7(2) no
C20B C19B C18B 121.2(3) no
C20B C19B H19B 119.4 no
C18B C19B H19B 119.4 no
C21B C20B C19B 120.0(3) no
C21B C20B H20B 120.0 no
C19B C20B H20B 120.0 no
C20B C21B C22B 119.8(3) no
C20B C21B H21B 120.1 no
C22B C21B H21B 120.1 no
C23B C22B C21B 119.8(3) no
C23B C22B H22B 120.1 no
C21B C22B H22B 120.1 no
C22B C23B C18B 121.4(3) no
C22B C23B H23B 119.3 no
C18B C23B H23B 119.3 no

loop_
_geom_bond_atom_site_label_1
_geom_bond_atom_site_label_2
_geom_bond_site_symmetry_2
_geom_bond_distance
_geom_bond_publ_flag
O2A C2A . 1.218(3) yes
O3A C3A . 1.416(3) yes
O3A HO3A . 1.13(3) no
O6A C6A . 1.284(3) yes
O6A HO7A . 1.35(4) no
O7A C7A . 1.265(3) yes
O7A HO7A . 1.10(4) no
C1A C6A . 1.410(3) yes
C1A C7A . 1.427(4) yes
C1A C2A . 1.459(3) yes
C2A C3A . 1.523(3) no
C3A C4A . 1.497(3) no
C3A H3A . 0.9900 no
C4A C5A . 1.515(4) no
C4A H4A . 0.9800 no
C4A H4C . 0.9800 no
C5A C6A . 1.498(4) no
C5A H5A . 0.9800 no
C5A H5C . 0.9800 no
C7A C8A . 1.501(3) no
C8A C9A . 1.543(3) no
C8A H8A . 0.9800 no
C8A H8C . 0.9800 no
C9A C10A . 1.523(3) no
C9A H9A . 0.9800 no
C9A H9C . 0.9800 no
C10A C11A . 1.529(3) no
C10A H10A . 0.9800 no
C10A H10C . 0.9800 no
C11A C12A . 1.522(3) no
C11A H11A . 0.9800 no
C11A H11C . 0.9800 no
C12A C13A . 1.523(3) no
C12A H12A . 0.9800 no
C12A H12C . 0.9800 no
C13A C14A . 1.526(3) no
C13A H13A . 0.9800 no
C13A H13C . 0.9800 no
C14A C15A . 1.520(3) no
C14A H14A . 0.9800 no
C14A H14C . 0.9800 no
C15A C16A . 1.518(3) no
C15A H15A . 0.9800 no
C15A H15C . 0.9800 no
C16A C17A . 1.523(3) no
C16A H16A . 0.9800 no
C16A H16C . 0.9800 no
C17A C18A . 1.510(3) no
C17A H17A . 0.9800 no
C17A H17C . 0.9800 no
C18A C23A . 1.384(4) no
C18A C19A . 1.387(4) no
C19A C20A . 1.381(4) no
C19A H19A . 0.9400 no
C20A C21A . 1.376(5) no
C20A H20A . 0.9400 no
C21A C22A . 1.361(5) no
C21A H21A . 0.9400 no
C22A C23A . 1.383(4) no
C22A H22A . 0.9400 no
C23A H23A . 0.9400 no
O2B C2B . 1.217(3) yes
O3B C3B . 1.403(4) yes
O3B HO3B . 0.84(4) no
O6B C6B . 1.266(4) yes
O6B HO6B . 1.05(4) no
O7B C7B . 1.270(3) yes
C1B C6B . 1.420(3) yes
C1B C7B . 1.439(4) yes
C1B C2B . 1.455(4) yes
C2B C3B . 1.530(3) no
C3B C4B . 1.512(3) no
C3B H3B . 0.9900 no
C4B C5B . 1.515(5) no
C4B H4B . 0.9800 no
C4B H4D . 0.9800 no
C5B C6B . 1.499(4) no
C5B H5B . 0.9800 no
C5B H5D . 0.9800 no
C7B C8B . 1.493(3) no
C8B C9B . 1.536(3) no
C8B H8B . 0.9800 no
C8B H8D . 0.9800 no
C9B C10B . 1.520(3) no
C9B H9B . 0.9800 no
C9B H9D . 0.9800 no
C10B C11B . 1.521(3) no
C10B H10B . 0.9800 no
C10B H10D . 0.9800 no
C11B C12B . 1.529(3) no
C11B H11B . 0.9800 no
C11B H11D . 0.9800 no
C12B C13B . 1.527(3) no
C12B H12B . 0.9800 no
C12B H12D . 0.9800 no
C13B C14B . 1.526(3) no
C13B H13B . 0.9800 no
C13B H13D . 0.9800 no
C14B C15B . 1.527(3) no
C14B H14B . 0.9800 no
C14B H14D . 0.9800 no
C15B C16B . 1.521(3) no
C15B H15B . 0.9800 no
C15B H15D . 0.9800 no
C16B C17B . 1.541(3) no
C16B H16B . 0.9800 no
C16B H16D . 0.9800 no
C17B C18B . 1.503(4) no
C17B H17B . 0.9800 no
C17B H17D . 0.9800 no
C18B C19B . 1.384(4) no
C18B C23B . 1.386(4) no
C19B C20B . 1.382(4) no
C19B H19B . 0.9400 no
C20B C21B . 1.377(5) no
C20B H20B . 0.9400 no
C21B C22B . 1.380(5) no
C21B H21B . 0.9400 no
C22B C23B . 1.378(4) no
C22B H22B . 0.9400 no
C23B H23B . 0.9400 no

loop_
_geom_hbond_atom_site_label_D
_geom_hbond_atom_site_label_H
_geom_hbond_atom_site_label_A
_geom_hbond_distance_DH
_geom_hbond_distance_HA
_geom_hbond_distance_DA
_geom_hbond_angle_DHA
_geom_hbond_publ_flag
O3A HO3A O2A 1.13(3) 1.83(3) 2.576(3) 119(2) yes
O3B HO3B O2B 0.84(4) 1.95(4) 2.582(3) 131(3) yes
O7A HO7A O6A 1.10(4) 1.35(4) 2.406(3) 157(3) yes
O6B HO6B O7B 1.05(4) 1.49(4) 2.413(3) 143(3) yes

loop_
_geom_torsion_atom_site_label_1
_geom_torsion_atom_site_label_2
_geom_torsion_atom_site_label_3
_geom_torsion_atom_site_label_4
_geom_torsion
_geom_torsion_publ_flag
C6A C1A C2A O2A 175.5(2) no
C7A C1A C2A O2A -5.3(4) no
C6A C1A C2A C3A -9.0(3) no
C7A C1A C2A C3A 170.2(2) no
O2A C2A C3A O3A -16.9(3) no
C1A C2A C3A O3A 167.2(2) no
O2A C2A C3A C4A -141.8(3) no
C1A C2A C3A C4A 42.3(3) no
O3A C3A C4A C5A 175.7(2) no
C2A C3A C4A C5A -61.9(3) no
C3A C4A C5A C6A 49.0(3) no
C7A C1A C6A O6A -3.2(3) no
C2A C1A C6A O6A 176.0(2) no
C7A C1A C6A C5A 176.4(2) no
C2A C1A C6A C5A -4.4(3) no
C4A C5A C6A O6A 163.5(2) no
C4A C5A C6A C1A -16.2(4) no
C6A C1A C7A O7A 2.9(3) no
C2A C1A C7A O7A -176.3(2) no
C6A C1A C7A C8A -178.80(19) no
C2A C1A C7A C8A 2.0(3) no
O7A C7A C8A C9A 90.3(2) no
C1A C7A C8A C9A -88.1(3) no
C7A C8A C9A C10A 178.47(19) no
C8A C9A C10A C11A 178.5(2) no
C9A C10A C11A C12A 177.1(2) no
C10A C11A C12A C13A -177.5(2) no
C11A C12A C13A C14A -178.5(2) no
C12A C13A C14A C15A 178.2(2) no
C13A C14A C15A C16A -172.4(2) no
C14A C15A C16A C17A 173.6(2) no
C15A C16A C17A C18A -166.8(2) no
C16A C17A C18A C23A -95.7(3) no
C16A C17A C18A C19A 81.2(3) no
C23A C18A C19A C20A -0.2(3) no
C17A C18A C19A C20A -177.3(2) no
C18A C19A C20A C21A -0.1(4) no
C19A C20A C21A C22A 0.6(4) no
C20A C21A C22A C23A -0.7(4) no
C21A C22A C23A C18A 0.4(4) no
C19A C18A C23A C22A 0.1(4) no
C17A C18A C23A C22A 177.1(2) no
C6B C1B C2B O2B 165.2(2) no
C7B C1B C2B O2B -14.1(4) no
C6B C1B C2B C3B -15.5(3) no
C7B C1B C2B C3B 165.1(2) no
O2B C2B C3B O3B -12.7(3) no
C1B C2B C3B O3B 167.9(2) no
O2B C2B C3B C4B -135.0(3) no
C1B C2B C3B C4B 45.7(3) no
O3B C3B C4B C5B 179.3(3) no
C2B C3B C4B C5B -59.8(3) no
C3B C4B C5B C6B 46.4(3) no
C7B C1B C6B O6B -0.7(4) no
C2B C1B C6B O6B 179.9(2) no
C7B C1B C6B C5B 179.6(2) no
C2B C1B C6B C5B 0.2(4) no
C4B C5B C6B O6B 164.0(2) no
C4B C5B C6B C1B -16.3(4) no
C6B C1B C7B O7B -0.2(3) no
C2B C1B C7B O7B 179.1(2) no
C6B C1B C7B C8B -179.0(2) no
C2B C1B C7B C8B 0.3(4) no
O7B C7B C8B C9B -87.5(3) no
C1B C7B C8B C9B 91.3(3) no
C7B C8B C9B C10B -178.3(2) no
C8B C9B C10B C11B -179.2(2) no
C9B C10B C11B C12B -177.0(2) no
C10B C11B C12B C13B 178.4(2) no
C11B C12B C13B C14B 178.35(19) no
C12B C13B C14B C15B -178.9(2) no
C13B C14B C15B C16B 172.6(2) no
C14B C15B C16B C17B -173.8(2) no
C15B C16B C17B C18B 167.0(2) no
C16B C17B C18B C19B -80.6(3) no
C16B C17B C18B C23B 97.8(3) no
C23B C18B C19B C20B -0.6(3) no
C17B C18B C19B C20B 177.9(2) no
C18B C19B C20B C21B 0.8(4) no
C19B C20B C21B C22B -0.5(4) no
C20B C21B C22B C23B -0.1(4) no
C21B C22B C23B C18B 0.3(4) no
C19B C18B C23B C22B 0.0(3) no
C17B C18B C23B C22B -178.4(2) no
HO3A O3A C3A H3A -94.0 no
HO3A O3A C3A C2A 23.2(17) no
HO3A O3A C3A C4A 146.2(17) no
H3A C3A C4A H4A -64.7 no
H3A C3A C4A H4C 176.5 no
H3A C3A C2A O2A 100.4 no
H4A C4A C5A H5A -69.2 no
H4A C4A C5A H5C 48.5 no
H4C C4A C5A H5A 49.6 no
H4C C4A C5A H5C 167.2 no
H5A C5A C6A O6A 42.3 no
H5C C5A C6A O6A -75.4 no
H5A C5A C6A C1A -137.4 no
H5C C5A C6A C1A 105.0 no
C1A C7A O7A HO7A -4.6(19) no
HO7A O7A C7A C8A 176.9(18) no
HO7A O7A C7A C1A -4.6(19) no
O7A C7A C8A H8A -30.3 no
O7A C7A C8A H8C -149.1 no
H8A C8A C9A H9A 60.1 no
H8A C8A C9A H9C 178.0 no
H8C C8A C9A H9A 178.9 no
H8C C8A C9A H9C -63.2 no
H9A C9A C10A H10A -63.8 no
H9A C9A C10A H10C 178.7 no
H9C C9A C10A H10A 178.3 no
H9C C9A C10A H10C 60.8 no
H10A C10A C11A H11A 59.7 no
H10A C10A C11A H11C 177.0 no
H10C C10A C11A H11A 177.2 no
H10C C10A C11A H11C -65.5 no
H11A C11A C12A H12A -60.2 no
H11A C11A C12A H12C -177.5 no
H11C C11A C12A H12A -177.5 no
H11C C11A C12A H12C 65.2 no
H12A C12A C13A H13A -178.6 no
H12A C12A C13A H13C 64.4 no
H12C C12A C13A H13A -61.3 no
H12C C12A C13A H13C -178.3 no
H13A C13A C14A H14A 61.1 no
H13A C13A C14A H14C 178.4 no
H13C C13A C14A H14A 178.1 no
H13C C13A C14A H14C -64.6 no
H14A C14A C15A H15A -172.3 no
H14A C14A C15A H15C -55.2 no
H14C C14A C15A H15A 70.4 no
H14C C14A C15A H15C -172.6 no
H15A C15A C16A H16A -69.2 no
H15A C15A C16A H16C 173.5 no
H15C C15A C16A H16A 173.7 no
H15C C15A C16A H16C 56.5 no
H16A C16A C17A H17A 75.7 no
H16A C16A C17A H17C -166.5 no
H16C C16A C17A H17A -167.1 no
H16C C16A C17A H17C -49.3 no
H17A C17A C18A C19A -39.9 no
H17C C17A C18A C19A -157.7 no
H17A C17A C18A C23A 143.2 no
H17C C17A C18A C23A 25.4 no
C17A C18A C19A H19A 2.7 no
H19A C19A C20A H20A -0.1 no
H19A C19A C20A C21A 179.9 no
H20A C20A C21A H21A 0.6 no
H20A C20A C21A C22A -179.4 no
H21A C21A C22A H22A -0.7 no
H21A C21A C22A C23A 179.3 no
H22A C22A C23A H23A 0.4 no
H22A C22A C23A C18A -179.6 no
H23A C23A C18A C17A -2.9 no
H23A C23A C18A C19A -179.9 no
HO3B O3B C3B H3B -95.1 no
HO3B O3B C3B C2B 24(3) no
HO3B O3B C3B C4B 145(2) no
H3B C3B C4B H4B -61.6 no
H3B C3B C4B H4D 179.7 no
H3B C3B C2B O2B 106.1 no
H4B C4B C5B H5B -71.3 no
H4B C4B C5B H5D 45.4 no
H4D C4B C5B H5B 47.4 no
H4D C4B C5B H5D 164.1 no
H5B C5B C6B O6B 42.3 no
H5D C5B C6B O6B -74.4 no
H5B C5B C6B C1B -138.0 no
H5D C5B C6B C1B 105.3 no
C1B C6B O6B HO6B 2(2) no
C5B C6B O6B HO6B -178(2) no
O7B C7B C8B H8B 151.6 no
O7B C7B C8B H8D 33.3 no
H8B C8B C9B H9B 63.6 no
H8B C8B C9B H9D -178.6 no
H8D C8B C9B H9B -178.1 no
H8D C8B C9B H9D -60.3 no
H9B C9B C10B H10B -61.6 no
H9B C9B C10B H10D -179.1 no
H9D C9B C10B H10B -179.3 no
H9D C9B C10B H10D 63.2 no
H10B C10B C11B H11B -177.1 no
H10B C10B C11B H11D 65.7 no
H10D C10B C11B H11B -59.6 no
H10D C10B C11B H11D -176.8 no
H11B C11B C12B H12B 61.0 no
H11B C11B C12B H12D 178.5 no
H11D C11B C12B H12B 178.2 no
H11D C11B C12B H12D -64.3 no
H12B C12B C13B H13B 178.4 no
H12B C12B C13B H13D -64.2 no
H12D C12B C13B H13B 60.9 no
H12D C12B C13B H13D 178.3 no
H13B C13B C14B H14B -61.4 no
H13B C13B C14B H14D -179.0 no
H13D C13B C14B H14B -178.8 no
H13D C13B C14B H14D 63.7 no
H14B C14B C15B H15B 55.2 no
H14B C14B C15B H15D 172.5 no
H14D C14B C15B H15B 172.7 no
H14D C14B C15B H15D -70.0 no
H15B C15B C16B H16B -56.5 no
H15B C15B C16B H16D -173.8 no
H15D C15B C16B H16B -173.8 no
H15D C15B C16B H16D 68.8 no
H16B C16B C17B H17B 49.5 no
H16B C16B C17B H17D 167.1 no
H16D C16B C17B H17B 166.9 no
H16D C16B C17B H17D -75.5 no
H17B C17B C18B C19B 158.2 no
H17D C17B C18B C19B 40.7 no
H17B C17B C18B C23B -23.4 no
H17D C17B C18B C23B -141.0 no
C17B C18B C19B H19B -2.1 no
H19B C19B C20B H20B 0.8 no
H19B C19B C20B C21B -179.2 no
H20B C20B C21B H21B -0.5 no
H20B C20B C21B C22B 179.5 no
H21B C21B C22B H22B -0.1 no
H21B C21B C22B C23B 179.9 no
H22B C22B C23B H23B 0.3 no
H22B C22B C23B C18B -179.7 no
H23B C23B C18B C17B 1.6 no
H23B C23B C18B C19B 180.0 no

loop_
_cod_related_entry_id
_cod_related_entry_database
_cod_related_entry_code
1 ChemSpider 30652403
